data_7046972
loop_
_publ_author_name
'Daneshmand, Pargol'
'Pinon, Leena'
'Schaper, Frank'

_publ_section_title
;
 Dinuclear iminophenoxide copper complexes in rac-lactide polymerisation.
;
_journal_issue 30
_journal_name_full 'Dalton transactions (Cambridge, England : 2003)'
_journal_page_first 10147
_journal_page_last 10161
_journal_paper_doi 10.1039/c8dt02140f
_journal_volume 47
_journal_year 2018
_chemical_formula_moiety 'C24 H24 Cu2 N4 O4, 2(C6 H7 N O)'
_chemical_formula_sum 'C36 H38 Cu2 N6 O6'
_chemical_formula_weight 777.80
_space_group_crystal_system monoclinic
_space_group_IT_number 14
_space_group_name_Hall '-P 2ybc'
_space_group_name_H-M_alt 'P 1 21/c 1'
_symmetry_space_group_name_Hall '-P 2ybc'
_symmetry_space_group_name_H-M 'P 1 21/c 1'
_atom_sites_solution_hydrogens geom
_atom_sites_solution_primary direct
_atom_sites_solution_secondary difmap
_audit_creation_date 2018-01-28
_audit_creation_method
;
Olex2 1.2
(compiled 2017.08.10 svn.r3458 for OlexSys, GUI svn.r5381)
;
_audit_update_record
;
2018-05-24 deposited with the CCDC.
2018-07-05 downloaded from the CCDC.
;
_cell_angle_alpha 90
_cell_angle_beta 98.7240(10)
_cell_angle_gamma 90
_cell_formula_units_Z 2
_cell_length_a 11.9633(2)
_cell_length_b 9.3657(2)
_cell_length_c 15.1921(3)
_cell_measurement_reflns_used 9713
_cell_measurement_temperature 100
_cell_measurement_theta_max 71.99
_cell_measurement_theta_min 2.94
_cell_volume 1682.50(6)
_computing_cell_refinement 'SAINT v8.34A (Bruker, 2013)'
_computing_data_collection 'APEX 2 (2013) Bruker AXS Inc., Madison, WI 53719-1173.'
_computing_data_reduction 'SAINT v8.34A (Bruker, 2013)'
_computing_molecular_graphics 'Olex2 (Dolomanov et al., 2009)'
_computing_publication_material 'Olex2 (Dolomanov et al., 2009)'
_computing_structure_refinement 'ShelXL (Sheldrick, 2015)'
_computing_structure_solution 'ShelXT (Sheldrick, 2015)'
_diffrn_ambient_temperature 100
_diffrn_detector_area_resol_mean 8.3
_diffrn_measured_fraction_theta_full 0.979
_diffrn_measured_fraction_theta_max 0.972
_diffrn_measurement_device_type 'Bruker APEX-II CCD'
_diffrn_measurement_method '\f and \w scans'
_diffrn_radiation_type CuK\a
_diffrn_radiation_wavelength 1.54178
_diffrn_reflns_av_R_equivalents 0.0258
_diffrn_reflns_av_unetI/netI 0.0116
_diffrn_reflns_Laue_measured_fraction_full 0.979
_diffrn_reflns_Laue_measured_fraction_max 0.972
_diffrn_reflns_limit_h_max 14
_diffrn_reflns_limit_h_min -14
_diffrn_reflns_limit_k_max 11
_diffrn_reflns_limit_k_min -11
_diffrn_reflns_limit_l_max 17
_diffrn_reflns_limit_l_min -14
_diffrn_reflns_number 44702
_diffrn_reflns_point_group_measured_fraction_full 0.979
_diffrn_reflns_point_group_measured_fraction_max 0.972
_diffrn_reflns_theta_full 68.000
_diffrn_reflns_theta_max 72.126
_diffrn_reflns_theta_min 5.893
_diffrn_source 'Microfocus Source'
_diffrn_standards_number 0
_exptl_absorpt_coefficient_mu 2.028
_exptl_absorpt_correction_T_max 0.7536
_exptl_absorpt_correction_T_min 0.6381
_exptl_absorpt_correction_type multi-scan
_exptl_absorpt_process_details
'SADABS-2014/2 (Bruker,2014/2) was used for absorption correction. wR2(int) was 0.0932 before and 0.0385 after correction. The Ratio of minimum to maximum transmission is 0.8467. The \l/2 correction factor is 0.00150.'
_exptl_crystal_colour blue
_exptl_crystal_colour_primary blue
_exptl_crystal_density_diffrn 1.535
_exptl_crystal_description block
_exptl_crystal_F_000 804
_exptl_crystal_size_max 0.2
_exptl_crystal_size_mid 0.12
_exptl_crystal_size_min 0.1
_exptl_transmission_factor_max 0.7536
_exptl_transmission_factor_min 0.6381
_refine_diff_density_max 0.358
_refine_diff_density_min -0.263
_refine_diff_density_rms 0.060
_refine_ls_extinction_method none
_refine_ls_goodness_of_fit_ref 1.057
_refine_ls_hydrogen_treatment constr
_refine_ls_matrix_type full
_refine_ls_number_parameters 227
_refine_ls_number_reflns 3223
_refine_ls_number_restraints 0
_refine_ls_restrained_S_all 1.057
_refine_ls_R_factor_all 0.0297
_refine_ls_R_factor_gt 0.0287
_refine_ls_shift/su_max 0.001
_refine_ls_shift/su_mean 0.000
_refine_ls_structure_factor_coef Fsqd
_refine_ls_weighting_details 'w=1/[\s^2^(Fo^2^)+(0.0461P)^2^+1.2511P] where P=(Fo^2^+2Fc^2^)/3'
_refine_ls_weighting_scheme calc
_refine_ls_wR_factor_gt 0.0794
_refine_ls_wR_factor_ref 0.0807
_reflns_Friedel_coverage 0.000
_reflns_number_gt 3112
_reflns_number_total 3223
_reflns_threshold_expression 'I > 2\s(I)'
_cod_data_source_file c8dt02140f2.cif
_cod_data_source_block par124_0m
_cod_depositor_comments 'Adding full bibliography for 7046963--7046983.cif.'
_cod_database_code 7046972
_shelx_shelxl_version_number 2014/7
_shelx_space_group_comment
;
The symmetry employed for this shelxl refinement is uniquely defined
by the following loop, which should always be used as a source of
symmetry information in preference to the above space-group names.
They are only intended as comments.
;
_shelx_estimated_absorpt_t_max 0.823
_shelx_estimated_absorpt_t_min 0.687
_exptl_absorpt_special_details
;
X-ray crystallographic data for I were collected from a single crystal
sample, which was mounted on a loop fiber. Data were collected using
a Bruker Smart diffractometer equipped with an APEX II CCD Detector,
an Incoatec IMuS source and a Quazar MX mirror. The crystal-to-detector distance 
was 4.0 cm, and the data collection was carried out in 512 x 512 pixel mode.
The initial unit cell parameters were determined by a least-squares fit
of the angular setting of strong reflections, collected by a 180.0 degree
scan in 180 frames over three different parts of the reciprocal space.
;
_olex2_refinement_description
;
1. Others
 Fixed Uiso: H3A(0.043) H1A(0.026) H1B(0.026) H3(0.03) H4(0.033) H5(0.033)
 H6(0.027) H7A(0.025) H7B(0.025) H9(0.03) H10(0.033) H11(0.031) H12(0.027)
 H13A(0.031) H13B(0.031) H15(0.029) H16(0.036) H17(0.041) H18(0.039)
 Fixed X: H3A(0.1994) H1A(0.3462) H1B(0.3403) H3(0.5266) H4(0.723) H5(0.8076)
 H6(0.6942) H7A(0.5383) H7B(0.5378) H9(0.3598) H10(0.1631) H11(0.0704)
 H12(0.1766) H13A(0.2694) H13B(0.2004) H15(0.0244) H16(-0.0769) H17(-0.0331)
 H18(0.1036)
 Fixed Y: H3A(0.7088) H1A(0.7637) H1B(0.8567) H3(0.9703) H4(0.9545) H5(0.7437)
 H6(0.5624) H7A(0.2021) H7B(0.1919) H9(0.023) H10(0.0264) H11(0.2433)
 H12(0.4469) H13A(0.6925) H13B(0.8308) H15(0.5412) H16(0.4125) H17(0.4464)
 H18(0.6091)
 Fixed Z: H3A(0.5433) H1A(0.7243) H1B(0.638) H3(0.7316) H4(0.7527) H5(0.7134)
 H6(0.647) H7A(0.6147) H7B(0.5116) H9(0.5193) H10(0.5008) H11(0.514)
 H12(0.5464) H13A(0.4314) H13B(0.4011) H15(0.4252) H16(0.3079) H17(0.1647)
 H18(0.1436)
;
_olex2_submission_special_instructions 'No special instructions were received'

loop_
_space_group_symop_operation_xyz
'x, y, z'
'-x, y+1/2, -z+1/2'
'-x, -y, -z'
'x, -y-1/2, z-1/2'

loop_
_atom_site_label
_atom_site_type_symbol
_atom_site_fract_x
_atom_site_fract_y
_atom_site_fract_z
_atom_site_U_iso_or_equiv
_atom_site_adp_type
_atom_site_occupancy
_atom_site_site_symmetry_order
_atom_site_calc_flag
_atom_site_refinement_flags_posn
Cu1 Cu 0.43478(2) 0.52252(2) 0.58135(2) 0.01749(10) Uani 1 1 d .
O1 O 0.32485(9) 0.65320(13) 0.61493(8) 0.0223(3) Uani 1 1 d .
O2 O 0.54589(9) 0.38585(12) 0.55699(8) 0.0198(2) Uani 1 1 d .
O3 O 0.15028(10) 0.73502(15) 0.50290(9) 0.0290(3) Uani 1 1 d .
H3A H 0.1994 0.7088 0.5433 0.043 Uiso 1 1 calc GR
N1 N 0.54695(11) 0.65558(14) 0.65134(9) 0.0187(3) Uani 1 1 d .
N2 N 0.32718(11) 0.35896(15) 0.55138(9) 0.0188(3) Uani 1 1 d .
N3 N 0.14566(12) 0.67074(17) 0.26743(10) 0.0269(3) Uani 1 1 d .
C1 C 0.37010(14) 0.76892(18) 0.66621(12) 0.0220(3) Uani 1 1 d .
H1A H 0.3462 0.7637 0.7243 0.026 Uiso 1 1 calc R
H1B H 0.3403 0.8567 0.6380 0.026 Uiso 1 1 calc R
C2 C 0.49772(14) 0.77330(18) 0.67799(11) 0.0197(3) Uani 1 1 d .
C3 C 0.56182(15) 0.88797(19) 0.71535(11) 0.0248(4) Uani 1 1 d .
H3 H 0.5266 0.9703 0.7316 0.030 Uiso 1 1 calc R
C4 C 0.67886(15) 0.8785(2) 0.72812(12) 0.0277(4) Uani 1 1 d .
H4 H 0.7230 0.9545 0.7527 0.033 Uiso 1 1 calc R
C5 C 0.72932(15) 0.7538(2) 0.70365(12) 0.0274(4) Uani 1 1 d .
H5 H 0.8076 0.7437 0.7134 0.033 Uiso 1 1 calc R
C6 C 0.66084(14) 0.64518(19) 0.66463(11) 0.0228(3) Uani 1 1 d .
H6 H 0.6942 0.5624 0.6470 0.027 Uiso 1 1 calc R
C7 C 0.50862(14) 0.24520(17) 0.55790(12) 0.0211(3) Uani 1 1 d .
H7A H 0.5383 0.2021 0.6147 0.025 Uiso 1 1 calc R
H7B H 0.5378 0.1919 0.5116 0.025 Uiso 1 1 calc R
C8 C 0.38064(14) 0.23488(18) 0.54335(11) 0.0201(3) Uani 1 1 d .
C9 C 0.32131(15) 0.10818(19) 0.52445(12) 0.0250(4) Uani 1 1 d .
H9 H 0.3598 0.0230 0.5193 0.030 Uiso 1 1 calc R
C10 C 0.20419(16) 0.11014(19) 0.51341(12) 0.0272(4) Uani 1 1 d .
H10 H 0.1631 0.0264 0.5008 0.033 Uiso 1 1 calc R
C11 C 0.14891(15) 0.23908(19) 0.52140(12) 0.0257(4) Uani 1 1 d .
H11 H 0.0704 0.2433 0.5140 0.031 Uiso 1 1 calc R
C12 C 0.21321(14) 0.36063(18) 0.54063(11) 0.0222(3) Uani 1 1 d .
H12 H 0.1766 0.4469 0.5464 0.027 Uiso 1 1 calc R
C13 C 0.19406(14) 0.73338(19) 0.42143(12) 0.0260(4) Uani 1 1 d .
H13A H 0.2694 0.6925 0.4314 0.031 Uiso 1 1 calc R
H13B H 0.2004 0.8308 0.4011 0.031 Uiso 1 1 calc R
C14 C 0.12152(13) 0.64899(18) 0.34957(12) 0.0211(3) Uani 1 1 d .
C15 C 0.03917(14) 0.55348(19) 0.36732(12) 0.0241(4) Uani 1 1 d .
H15 H 0.0244 0.5412 0.4252 0.029 Uiso 1 1 calc R
C16 C -0.02086(16) 0.47652(19) 0.29777(14) 0.0299(4) Uani 1 1 d .
H16 H -0.0769 0.4125 0.3079 0.036 Uiso 1 1 calc R
C17 C 0.00473(18) 0.4973(2) 0.21275(15) 0.0343(4) Uani 1 1 d .
H17 H -0.0331 0.4464 0.1647 0.041 Uiso 1 1 calc R
C18 C 0.08740(17) 0.5950(2) 0.20095(13) 0.0325(4) Uani 1 1 d .
H18 H 0.1036 0.6091 0.1436 0.039 Uiso 1 1 calc R

loop_
_atom_site_aniso_label
_atom_site_aniso_U_11
_atom_site_aniso_U_22
_atom_site_aniso_U_33
_atom_site_aniso_U_23
_atom_site_aniso_U_13
_atom_site_aniso_U_12
Cu1 0.01481(14) 0.01687(15) 0.02115(16) -0.00223(8) 0.00391(10) 0.00320(8)
O1 0.0189(5) 0.0225(6) 0.0253(6) -0.0066(5) 0.0032(4) 0.0051(4)
O2 0.0178(5) 0.0173(5) 0.0250(6) 0.0000(4) 0.0055(4) 0.0043(4)
O3 0.0222(6) 0.0363(7) 0.0272(7) -0.0074(5) 0.0000(5) 0.0081(5)
N1 0.0197(6) 0.0191(7) 0.0177(7) 0.0002(5) 0.0038(5) 0.0013(5)
N2 0.0193(6) 0.0184(6) 0.0194(7) -0.0007(5) 0.0048(5) 0.0017(5)
N3 0.0239(7) 0.0276(8) 0.0298(8) 0.0013(6) 0.0062(6) 0.0006(6)
C1 0.0229(8) 0.0206(8) 0.0233(9) -0.0034(6) 0.0058(6) 0.0051(6)
C2 0.0243(8) 0.0214(8) 0.0141(8) 0.0014(6) 0.0048(6) 0.0022(6)
C3 0.0317(9) 0.0229(8) 0.0203(9) -0.0035(6) 0.0054(7) 0.0008(7)
C4 0.0293(9) 0.0312(10) 0.0220(9) -0.0041(7) 0.0017(7) -0.0067(7)
C5 0.0207(8) 0.0359(10) 0.0250(9) -0.0007(7) 0.0016(7) -0.0016(7)
C6 0.0205(8) 0.0256(8) 0.0226(9) 0.0002(6) 0.0042(6) 0.0032(6)
C7 0.0218(8) 0.0189(8) 0.0235(9) 0.0013(6) 0.0061(6) 0.0048(6)
C8 0.0236(8) 0.0197(8) 0.0177(8) 0.0017(6) 0.0059(6) 0.0040(6)
C9 0.0303(9) 0.0189(8) 0.0275(9) -0.0005(7) 0.0093(7) 0.0028(7)
C10 0.0303(9) 0.0223(8) 0.0300(10) -0.0027(7) 0.0082(7) -0.0054(7)
C11 0.0210(8) 0.0285(9) 0.0283(9) -0.0027(7) 0.0061(7) -0.0017(7)
C12 0.0198(8) 0.0227(8) 0.0246(9) -0.0014(6) 0.0052(6) 0.0024(6)
C13 0.0184(8) 0.0253(9) 0.0336(10) -0.0038(7) 0.0019(7) 0.0021(6)
C14 0.0156(7) 0.0210(8) 0.0262(9) -0.0003(6) 0.0016(6) 0.0058(6)
C15 0.0199(8) 0.0242(8) 0.0285(9) 0.0030(7) 0.0050(7) 0.0030(7)
C16 0.0236(9) 0.0232(9) 0.0420(12) 0.0012(7) 0.0020(8) -0.0019(7)
C17 0.0344(11) 0.0303(10) 0.0344(12) -0.0069(8) -0.0067(8) 0.0003(8)
C18 0.0365(10) 0.0351(10) 0.0258(10) -0.0001(8) 0.0045(8) 0.0026(8)

loop_
_atom_type_symbol
_atom_type_description
_atom_type_scat_dispersion_real
_atom_type_scat_dispersion_imag
_atom_type_scat_source
C C 0.0181 0.0091 'International Tables Vol C Tables 4.2.6.8 and 6.1.1.4'
H H 0.0000 0.0000 'International Tables Vol C Tables 4.2.6.8 and 6.1.1.4'
Cu Cu -1.9646 0.5888 'International Tables Vol C Tables 4.2.6.8 and 6.1.1.4'
N N 0.0311 0.0180 'International Tables Vol C Tables 4.2.6.8 and 6.1.1.4'
O O 0.0492 0.0322 'International Tables Vol C Tables 4.2.6.8 and 6.1.1.4'

loop_
_geom_angle_atom_site_label_1
_geom_angle_atom_site_label_2
_geom_angle_atom_site_label_3
_geom_angle
_geom_angle_site_symmetry_3
O1 Cu1 O2 175.54(5) .
O1 Cu1 O2 99.88(5) 3_666
O1 Cu1 N1 83.89(5) .
O1 Cu1 N2 96.03(5) .
O2 Cu1 O2 84.54(5) 3_666
O2 Cu1 N1 95.11(5) .
O2 Cu1 N2 83.49(5) .
N1 Cu1 O2 95.72(5) 3_666
N2 Cu1 O2 103.06(5) 3_666
N2 Cu1 N1 160.92(6) .
C1 O1 Cu1 114.83(10) .
Cu1 O2 Cu1 95.46(5) 3_666
C7 O2 Cu1 115.88(10) 3_666
C7 O2 Cu1 113.38(9) .
C13 O3 H3A 109.5 .
C2 N1 Cu1 112.35(11) .
C2 N1 C6 119.58(15) .
C6 N1 Cu1 127.67(12) .
C8 N2 Cu1 112.55(11) .
C8 N2 C12 119.11(14) .
C12 N2 Cu1 128.33(11) .
C14 N3 C18 117.45(16) .
O1 C1 H1A 109.0 .
O1 C1 H1B 109.0 .
O1 C1 C2 112.76(13) .
H1A C1 H1B 107.8 .
C2 C1 H1A 109.0 .
C2 C1 H1B 109.0 .
N1 C2 C1 115.10(14) .
N1 C2 C3 121.21(15) .
C3 C2 C1 123.68(15) .
C2 C3 H3 120.3 .
C4 C3 C2 119.38(16) .
C4 C3 H3 120.3 .
C3 C4 H4 120.5 .
C3 C4 C5 119.07(17) .
C5 C4 H4 120.5 .
C4 C5 H5 120.7 .
C6 C5 C4 118.66(16) .
C6 C5 H5 120.7 .
N1 C6 C5 122.01(16) .
N1 C6 H6 119.0 .
C5 C6 H6 119.0 .
O2 C7 H7A 109.2 .
O2 C7 H7B 109.2 .
O2 C7 C8 112.13(13) .
H7A C7 H7B 107.9 .
C8 C7 H7A 109.2 .
C8 C7 H7B 109.2 .
N2 C8 C7 114.61(14) .
N2 C8 C9 121.53(15) .
C9 C8 C7 123.85(15) .
C8 C9 H9 120.4 .
C10 C9 C8 119.27(16) .
C10 C9 H9 120.4 .
C9 C10 H10 120.5 .
C9 C10 C11 119.10(16) .
C11 C10 H10 120.5 .
C10 C11 H11 120.7 .
C12 C11 C10 118.52(16) .
C12 C11 H11 120.7 .
N2 C12 C11 122.47(16) .
N2 C12 H12 118.8 .
C11 C12 H12 118.8 .
O3 C13 H13A 109.0 .
O3 C13 H13B 109.0 .
O3 C13 C14 112.92(14) .
H13A C13 H13B 107.8 .
C14 C13 H13A 109.0 .
C14 C13 H13B 109.0 .
N3 C14 C13 114.36(15) .
N3 C14 C15 122.65(16) .
C15 C14 C13 122.96(16) .
C14 C15 H15 120.4 .
C16 C15 C14 119.23(17) .
C16 C15 H15 120.4 .
C15 C16 H16 120.8 .
C17 C16 C15 118.38(17) .
C17 C16 H16 120.8 .
C16 C17 H17 120.7 .
C18 C17 C16 118.60(18) .
C18 C17 H17 120.7 .
N3 C18 C17 123.69(18) .
N3 C18 H18 118.2 .
C17 C18 H18 118.2 .

loop_
_geom_bond_atom_site_label_1
_geom_bond_atom_site_label_2
_geom_bond_distance
_geom_bond_site_symmetry_2
Cu1 O1 1.9213(11) .
Cu1 O2 2.3139(12) 3_666
Cu1 O2 1.9213(11) .
Cu1 N1 2.0129(14) .
Cu1 N2 2.0083(14) .
O1 C1 1.395(2) .
O2 Cu1 2.3139(12) 3_666
O2 C7 1.391(2) .
O3 H3A 0.8200 .
O3 C13 1.415(2) .
N1 C2 1.341(2) .
N1 C6 1.350(2) .
N2 C8 1.341(2) .
N2 C12 1.349(2) .
N3 C14 1.338(2) .
N3 C18 1.340(3) .
C1 H1A 0.9700 .
C1 H1B 0.9700 .
C1 C2 1.511(2) .
C2 C3 1.390(2) .
C3 H3 0.9300 .
C3 C4 1.387(3) .
C4 H4 0.9300 .
C4 C5 1.391(3) .
C5 H5 0.9300 .
C5 C6 1.382(3) .
C6 H6 0.9300 .
C7 H7A 0.9700 .
C7 H7B 0.9700 .
C7 C8 1.516(2) .
C8 C9 1.390(2) .
C9 H9 0.9300 .
C9 C10 1.386(3) .
C10 H10 0.9300 .
C10 C11 1.391(3) .
C11 H11 0.9300 .
C11 C12 1.380(2) .
C12 H12 0.9300 .
C13 H13A 0.9700 .
C13 H13B 0.9700 .
C13 C14 1.511(2) .
C14 C15 1.387(2) .
C15 H15 0.9300 .
C15 C16 1.386(3) .
C16 H16 0.9300 .
C16 C17 1.386(3) .
C17 H17 0.9300 .
C17 C18 1.379(3) .
C18 H18 0.9300 .

loop_
_geom_torsion_atom_site_label_1
_geom_torsion_atom_site_label_2
_geom_torsion_atom_site_label_3
_geom_torsion_atom_site_label_4
_geom_torsion
_geom_torsion_site_symmetry_1
Cu1 O1 C1 C2 4.87(17) .
Cu1 O2 C7 C8 21.40(16) .
Cu1 O2 C7 C8 -87.57(13) 3_666
Cu1 N1 C2 C1 11.21(17) .
Cu1 N1 C2 C3 -170.18(13) .
Cu1 N1 C6 C5 170.86(13) .
Cu1 N2 C8 C7 -0.33(17) .
Cu1 N2 C8 C9 178.77(13) .
Cu1 N2 C12 C11 -178.87(13) .
O1 C1 C2 N1 -10.8(2) .
O1 C1 C2 C3 170.61(16) .
O2 C7 C8 N2 -13.6(2) .
O2 C7 C8 C9 167.32(16) .
O3 C13 C14 N3 165.93(14) .
O3 C13 C14 C15 -16.0(2) .
N1 C2 C3 C4 -2.2(3) .
N2 C8 C9 C10 0.2(3) .
N3 C14 C15 C16 0.2(3) .
C1 C2 C3 C4 176.24(16) .
C2 N1 C6 C5 -1.2(2) .
C2 C3 C4 C5 -0.4(3) .
C3 C4 C5 C6 2.1(3) .
C4 C5 C6 N1 -1.4(3) .
C6 N1 C2 C1 -175.56(14) .
C6 N1 C2 C3 3.1(2) .
C7 C8 C9 C10 179.20(16) .
C8 N2 C12 C11 -0.1(2) .
C8 C9 C10 C11 0.1(3) .
C9 C10 C11 C12 -0.4(3) .
C10 C11 C12 N2 0.4(3) .
C12 N2 C8 C7 -179.27(14) .
C12 N2 C8 C9 -0.2(2) .
C13 C14 C15 C16 -177.68(16) .
C14 N3 C18 C17 0.2(3) .
C14 C15 C16 C17 0.6(3) .
C15 C16 C17 C18 -1.0(3) .
C16 C17 C18 N3 0.6(3) .
C18 N3 C14 C13 177.47(15) .
C18 N3 C14 C15 -0.6(2) .
